data_2224945
loop_
_publ_author_name
'Li, Min'
'Hou, Dongxiao'

_publ_section_title
;
 1-(2,6-Dichlorobenzoyl)-3-(3-nitrophenyl)thiourea dimethylformamide
 solvate
;
_journal_coeditor_code EZ2196
_journal_issue 2
_journal_name_full 'Acta Crystallographica Section E'
_journal_page_first o280
_journal_paper_doi 10.1107/S1600536809055056
_journal_volume 66
_journal_year 2010
_chemical_formula_iupac 'C14 H9 Cl2 N3 O3 S, C3 H7 N O'
_chemical_formula_moiety 'C14 H9 Cl2 N3 O3 S, C3 H7 N O'
_chemical_formula_sum 'C17 H16 Cl2 N4 O4 S'
_chemical_formula_weight 443.30
_chemical_name_systematic
;
1-(2,6-Dichlorobenzoyl)-3-(3-nitrophenyl)thiourea dimethylformamide solvate
;
_space_group_IT_number 2
_symmetry_cell_setting triclinic
_symmetry_space_group_name_Hall '-P 1'
_symmetry_space_group_name_H-M 'P -1'
_atom_sites_solution_hydrogens geom
_atom_sites_solution_primary direct
_atom_sites_solution_secondary difmap
_audit_creation_method SHELXL-97
_cell_angle_alpha 70.40(4)
_cell_angle_beta 81.74(5)
_cell_angle_gamma 87.98(4)
_cell_formula_units_Z 2
_cell_length_a 8.507(5)
_cell_length_b 10.240(5)
_cell_length_c 12.414(8)
_cell_measurement_reflns_used 1797
_cell_measurement_temperature 293(2)
_cell_measurement_theta_max 25.91
_cell_measurement_theta_min 2.42
_cell_volume 1008.1(10)
_computing_cell_refinement 'SAINT (Siemens, 1996)'
_computing_data_collection 'SMART (Siemens, 1996)'
_computing_data_reduction 'SAINT (Siemens, 1996)'
_computing_molecular_graphics 'ORTEP-3 for Windows (Farrugia, 1997)'
_computing_publication_material 'SHELXL97 (Sheldrick, 2008)'
_computing_structure_refinement 'SHELXL97 (Sheldrick, 2008)'
_computing_structure_solution 'SHELXS97 (Sheldrick, 2008)'
_diffrn_ambient_temperature 293(2)
_diffrn_measured_fraction_theta_full 0.960
_diffrn_measured_fraction_theta_max 0.960
_diffrn_measurement_device_type 'Bruker SMART APEX CCD area-detector'
_diffrn_measurement_method 'phi and omega scans'
_diffrn_radiation_monochromator graphite
_diffrn_radiation_source 'fine-focus sealed tube'
_diffrn_radiation_type MoK\a
_diffrn_radiation_wavelength 0.71073
_diffrn_reflns_av_R_equivalents 0.0207
_diffrn_reflns_av_sigmaI/netI 0.0373
_diffrn_reflns_limit_h_max 9
_diffrn_reflns_limit_h_min -10
_diffrn_reflns_limit_k_max 12
_diffrn_reflns_limit_k_min -12
_diffrn_reflns_limit_l_max 13
_diffrn_reflns_limit_l_min -14
_diffrn_reflns_number 4551
_diffrn_reflns_theta_full 25.01
_diffrn_reflns_theta_max 25.01
_diffrn_reflns_theta_min 2.42
_exptl_absorpt_coefficient_mu 0.457
_exptl_absorpt_correction_T_max 0.9142
_exptl_absorpt_correction_T_min 0.8752
_exptl_absorpt_correction_type multi-scan
_exptl_absorpt_process_details '(SADABS; Sheldrick, 1997)'
_exptl_crystal_colour yellow
_exptl_crystal_density_diffrn 1.460
_exptl_crystal_density_method 'not measured'
_exptl_crystal_description block
_exptl_crystal_F_000 456
_exptl_crystal_size_max 0.30
_exptl_crystal_size_mid 0.20
_exptl_crystal_size_min 0.20
_refine_diff_density_max 0.298
_refine_diff_density_min -0.416
_refine_ls_extinction_coef 0.082(8)
_refine_ls_extinction_expression Fc^*^=kFc[1+0.001xFc^2^\l^3^/sin(2\q)]^-1/4^
_refine_ls_extinction_method 'SHELXL97 (Sheldrick, 2008)'
_refine_ls_goodness_of_fit_ref 1.114
_refine_ls_hydrogen_treatment constr
_refine_ls_matrix_type full
_refine_ls_number_parameters 256
_refine_ls_number_reflns 3413
_refine_ls_number_restraints 0
_refine_ls_restrained_S_all 1.114
_refine_ls_R_factor_all 0.0571
_refine_ls_R_factor_gt 0.0461
_refine_ls_shift/su_max 0.001
_refine_ls_shift/su_mean 0.000
_refine_ls_structure_factor_coef Fsqd
_refine_ls_weighting_details 'calc w=1/[\s^2^(Fo^2^)+(0.0842P)^2^+0.0267P] where P=(Fo^2^+2Fc^2^)/3'
_refine_ls_weighting_scheme calc
_refine_ls_wR_factor_gt 0.1303
_refine_ls_wR_factor_ref 0.1386
_reflns_number_gt 2691
_reflns_number_total 3413
_reflns_threshold_expression I>2sigma(I)
_cod_data_source_file ez2196.cif
_cod_data_source_block I
_cod_depositor_comments
;
The following automatic conversions were performed:
'_symmetry_cell_setting' value 'Triclinic' changed to 'triclinic'
according to '/home/saulius/struct/CIF-dictionaries/cif_core.dic'
dictionary named 'cif_core.dic' version 2.4.1 from 2010-06-29.

Automatic conversion script
Id: cif_fix_enum 1527 2010-12-29 10:47:43Z saulius 

The following automatic conversions were performed:

'_symmetry_cell_setting' value 'Triclinic' changed to 'triclinic'
according to /home/saulius/struct/CIF-dictionaries/cif_core.dic
dictionary named 'cif_core.dic' version 2.4.1 from 2010-06-29.

Automatic conversion script
Id: cif_fix_values 1715 2011-07-08 13:25:40Z adriana 
;
_cod_original_cell_volume 1008.0(10)
_cod_database_code 2224945
_cod_database_fobs_code 2224945

loop_
_symmetry_equiv_pos_as_xyz
'x, y, z'
'-x, -y, -z'

loop_
_atom_site_type_symbol
_atom_site_label
_atom_site_fract_x
_atom_site_fract_y
_atom_site_fract_z
_atom_site_U_iso_or_equiv
_atom_site_adp_type
_atom_site_calc_flag
_atom_site_refinement_flags
_atom_site_occupancy
_atom_site_disorder_assembly
_atom_site_disorder_group
S S1 0.05945(7) 0.84634(6) 0.96546(5) 0.0570(3) Uani d . 1 . .
Cl Cl1 0.47677(12) 0.70890(8) 0.61611(6) 0.0911(3) Uani d . 1 . .
Cl Cl2 0.67130(10) 0.96356(8) 0.88967(7) 0.0831(3) Uani d . 1 . .
N N1 0.3397(2) 0.80330(17) 0.86720(15) 0.0445(4) Uani d . 1 . .
H H1 0.3226 0.8832 0.8187 0.053 Uiso calc R 1 . .
N N2 0.2412(2) 0.62210(17) 1.03144(15) 0.0481(5) Uani d . 1 . .
H H2 0.3272 0.5811 1.0161 0.058 Uiso calc R 1 . .
N N3 -0.0870(3) 0.6004(2) 1.39465(16) 0.0594(5) Uani d . 1 . .
O O1 0.52143(19) 0.63011(15) 0.90012(14) 0.0577(5) Uani d . 1 . .
O O2 -0.0391(3) 0.7149(2) 1.38288(17) 0.0829(6) Uani d . 1 . .
O O3 -0.1862(2) 0.5355(2) 1.47485(16) 0.0832(6) Uani d . 1 . .
C C1 0.4823(2) 0.7462(2) 0.84468(18) 0.0433(5) Uani d . 1 . .
C C2 0.5907(3) 0.8398(2) 0.74414(18) 0.0466(5) Uani d . 1 . .
C C3 0.6004(3) 0.8284(2) 0.6353(2) 0.0588(6) Uani d . 1 . .
C C4 0.7002(4) 0.9109(3) 0.5417(2) 0.0786(9) Uani d . 1 . .
H H4 0.7032 0.9025 0.4692 0.094 Uiso calc R 1 . .
C C5 0.7950(4) 1.0058(3) 0.5583(3) 0.0857(10) Uani d . 1 . .
H H5 0.8647 1.0609 0.4962 0.103 Uiso calc R 1 . .
C C6 0.7900(3) 1.0218(3) 0.6639(3) 0.0788(9) Uani d . 1 . .
H H6 0.8553 1.0868 0.6734 0.095 Uiso calc R 1 . .
C C7 0.6859(3) 0.9394(2) 0.7564(2) 0.0569(6) Uani d . 1 . .
C C8 0.2176(3) 0.7497(2) 0.95824(18) 0.0426(5) Uani d . 1 . .
C C9 0.1355(2) 0.5494(2) 1.13216(18) 0.0444(5) Uani d . 1 . .
C C10 0.0778(3) 0.6112(2) 1.21291(18) 0.0477(5) Uani d . 1 . .
H H10 0.1048 0.7024 1.2021 0.057 Uiso calc R 1 . .
C C11 -0.0212(3) 0.5334(2) 1.31033(18) 0.0496(5) Uani d . 1 . .
C C12 -0.0602(3) 0.3960(2) 1.3312(2) 0.0579(6) Uani d . 1 . .
H H12 -0.1252 0.3452 1.3981 0.070 Uiso calc R 1 . .
C C13 0.0003(3) 0.3373(2) 1.2498(2) 0.0624(7) Uani d . 1 . .
H H13 -0.0241 0.2452 1.2617 0.075 Uiso calc R 1 . .
C C14 0.0970(3) 0.4129(2) 1.1505(2) 0.0536(6) Uani d . 1 . .
H H14 0.1364 0.3718 1.0958 0.064 Uiso calc R 1 . .
N N4 0.6148(2) 0.7230(2) 0.23093(16) 0.0561(5) Uani d . 1 . .
O O4 0.6593(2) 0.91813(16) 0.26969(14) 0.0645(5) Uani d . 1 . .
C C16 0.6896(3) 0.8409(2) 0.2126(2) 0.0549(6) Uani d . 1 . .
H H16 0.7720 0.8675 0.1514 0.066 Uiso calc R 1 . .
C C17 0.6543(4) 0.6418(3) 0.1547(2) 0.0737(8) Uani d . 1 . .
H H17A 0.7418 0.6852 0.0969 0.110 Uiso calc R 1 . .
H H17B 0.5639 0.6365 0.1181 0.110 Uiso calc R 1 . .
H H17C 0.6834 0.5500 0.1989 0.110 Uiso calc R 1 . .
C C18 0.4832(4) 0.6777(3) 0.3233(3) 0.0856(9) Uani d . 1 . .
H H18A 0.4517 0.7523 0.3519 0.128 Uiso calc R 1 . .
H H18B 0.5151 0.6003 0.3847 0.128 Uiso calc R 1 . .
H H18C 0.3954 0.6503 0.2946 0.128 Uiso calc R 1 . .

loop_
_atom_site_aniso_label
_atom_site_aniso_U_11
_atom_site_aniso_U_22
_atom_site_aniso_U_33
_atom_site_aniso_U_12
_atom_site_aniso_U_13
_atom_site_aniso_U_23
S1 0.0485(4) 0.0507(4) 0.0612(4) 0.0082(3) 0.0081(3) -0.0122(3)
Cl1 0.1307(8) 0.0806(5) 0.0656(5) -0.0230(5) -0.0006(4) -0.0318(4)
Cl2 0.0883(6) 0.0810(5) 0.0918(6) -0.0026(4) -0.0312(4) -0.0362(4)
N1 0.0443(10) 0.0372(8) 0.0438(10) 0.0025(7) 0.0030(8) -0.0068(7)
N2 0.0432(10) 0.0420(9) 0.0505(11) 0.0018(8) 0.0079(8) -0.0104(8)
N3 0.0614(13) 0.0695(14) 0.0425(11) 0.0034(11) -0.0032(10) -0.0143(10)
O1 0.0545(9) 0.0450(8) 0.0562(9) 0.0103(7) 0.0075(7) -0.0012(7)
O2 0.1064(16) 0.0775(13) 0.0678(12) -0.0047(12) 0.0060(11) -0.0351(10)
O3 0.0753(13) 0.1017(15) 0.0586(11) -0.0029(11) 0.0196(10) -0.0198(11)
C1 0.0445(12) 0.0407(11) 0.0425(11) 0.0002(9) -0.0002(9) -0.0132(9)
C2 0.0427(11) 0.0406(11) 0.0476(12) 0.0038(9) 0.0040(9) -0.0078(9)
C3 0.0645(15) 0.0500(13) 0.0525(14) 0.0020(11) 0.0107(11) -0.0128(11)
C4 0.090(2) 0.0636(16) 0.0582(16) 0.0079(16) 0.0252(15) -0.0043(13)
C5 0.073(2) 0.0604(17) 0.089(2) 0.0000(15) 0.0355(17) 0.0011(16)
C6 0.0540(16) 0.0512(14) 0.113(3) -0.0089(12) 0.0091(16) -0.0105(15)
C7 0.0453(13) 0.0490(12) 0.0693(16) -0.0002(10) -0.0003(11) -0.0136(11)
C8 0.0456(12) 0.0386(10) 0.0419(11) -0.0041(9) 0.0010(9) -0.0139(9)
C9 0.0387(11) 0.0455(11) 0.0425(11) -0.0026(9) 0.0003(9) -0.0082(9)
C10 0.0470(12) 0.0460(11) 0.0469(12) -0.0045(9) -0.0015(10) -0.0126(10)
C11 0.0458(12) 0.0577(13) 0.0407(12) -0.0010(10) -0.0015(10) -0.0119(10)
C12 0.0570(14) 0.0557(13) 0.0482(13) -0.0066(11) 0.0026(11) -0.0036(11)
C13 0.0654(16) 0.0449(12) 0.0651(15) -0.0113(11) 0.0052(13) -0.0076(11)
C14 0.0552(14) 0.0456(12) 0.0558(14) -0.0004(10) 0.0015(11) -0.0153(10)
N4 0.0623(12) 0.0489(11) 0.0509(11) -0.0033(9) -0.0015(9) -0.0110(9)
O4 0.0862(13) 0.0446(8) 0.0560(10) 0.0051(8) -0.0006(9) -0.0123(8)
C16 0.0620(15) 0.0470(12) 0.0465(13) 0.0028(11) -0.0039(11) -0.0052(10)
C17 0.094(2) 0.0662(16) 0.0650(17) -0.0082(15) -0.0123(15) -0.0254(13)
C18 0.077(2) 0.0725(18) 0.096(2) -0.0153(15) 0.0155(17) -0.0218(16)

loop_
_atom_type_symbol
_atom_type_description
_atom_type_scat_dispersion_real
_atom_type_scat_dispersion_imag
_atom_type_scat_source
C C 0.0033 0.0016 'International Tables Vol C Tables 4.2.6.8 and 6.1.1.4'
H H 0.0000 0.0000 'International Tables Vol C Tables 4.2.6.8 and 6.1.1.4'
N N 0.0061 0.0033 'International Tables Vol C Tables 4.2.6.8 and 6.1.1.4'
O O 0.0106 0.0060 'International Tables Vol C Tables 4.2.6.8 and 6.1.1.4'
S S 0.1246 0.1234 'International Tables Vol C Tables 4.2.6.8 and 6.1.1.4'
Cl Cl 0.1484 0.1585 'International Tables Vol C Tables 4.2.6.8 and 6.1.1.4'

loop_
_geom_angle_atom_site_label_1
_geom_angle_atom_site_label_2
_geom_angle_atom_site_label_3
_geom_angle_site_symmetry_1
_geom_angle_site_symmetry_3
_geom_angle
_geom_angle_publ_flag
C1 N1 C8 . . 128.75(17) ?
C1 N1 H1 . . 115.6 ?
C8 N1 H1 . . 115.6 ?
C8 N2 C9 . . 125.37(18) ?
C8 N2 H2 . . 117.3 ?
C9 N2 H2 . . 117.3 ?
O2 N3 O3 . . 123.3(2) ?
O2 N3 C11 . . 118.9(2) ?
O3 N3 C11 . . 117.8(2) ?
O1 C1 N1 . . 124.13(19) ?
O1 C1 C2 . . 121.96(19) ?
N1 C1 C2 . . 113.91(18) ?
C7 C2 C3 . . 117.4(2) ?
C7 C2 C1 . . 121.7(2) ?
C3 C2 C1 . . 121.0(2) ?
C4 C3 C2 . . 122.5(3) ?
C4 C3 Cl1 . . 119.1(2) ?
C2 C3 Cl1 . . 118.37(18) ?
C5 C4 C3 . . 118.2(3) ?
C5 C4 H4 . . 120.9 ?
C3 C4 H4 . . 120.9 ?
C6 C5 C4 . . 121.8(3) ?
C6 C5 H5 . . 119.1 ?
C4 C5 H5 . . 119.1 ?
C5 C6 C7 . . 119.0(3) ?
C5 C6 H6 . . 120.5 ?
C7 C6 H6 . . 120.5 ?
C2 C7 C6 . . 121.2(3) ?
C2 C7 Cl2 . . 119.17(18) ?
C6 C7 Cl2 . . 119.6(2) ?
N2 C8 N1 . . 115.74(18) ?
N2 C8 S1 . . 126.52(17) ?
N1 C8 S1 . . 117.74(15) ?
C10 C9 C14 . . 120.3(2) ?
C10 C9 N2 . . 121.05(19) ?
C14 C9 N2 . . 118.5(2) ?
C9 C10 C11 . . 118.0(2) ?
C9 C10 H10 . . 121.0 ?
C11 C10 H10 . . 121.0 ?
C10 C11 C12 . . 122.7(2) ?
C10 C11 N3 . . 118.1(2) ?
C12 C11 N3 . . 119.2(2) ?
C13 C12 C11 . . 117.8(2) ?
C13 C12 H12 . . 121.1 ?
C11 C12 H12 . . 121.1 ?
C12 C13 C14 . . 121.0(2) ?
C12 C13 H13 . . 119.5 ?
C14 C13 H13 . . 119.5 ?
C13 C14 C9 . . 120.1(2) ?
C13 C14 H14 . . 119.9 ?
C9 C14 H14 . . 119.9 ?
C16 N4 C18 . . 119.9(2) ?
C16 N4 C17 . . 121.3(2) ?
C18 N4 C17 . . 118.7(2) ?
O4 C16 N4 . . 125.3(2) ?
O4 C16 H16 . . 117.3 ?
N4 C16 H16 . . 117.3 ?
N4 C17 H17A . . 109.5 ?
N4 C17 H17B . . 109.5 ?
H17A C17 H17B . . 109.5 ?
N4 C17 H17C . . 109.5 ?
H17A C17 H17C . . 109.5 ?
H17B C17 H17C . . 109.5 ?
N4 C18 H18A . . 109.5 ?
N4 C18 H18B . . 109.5 ?
H18A C18 H18B . . 109.5 ?
N4 C18 H18C . . 109.5 ?
H18A C18 H18C . . 109.5 ?
H18B C18 H18C . . 109.5 ?

loop_
_geom_bond_atom_site_label_1
_geom_bond_atom_site_label_2
_geom_bond_site_symmetry_2
_geom_bond_distance
_geom_bond_publ_flag
S1 C8 . 1.652(2) yes
Cl1 C3 . 1.738(3) ?
Cl2 C7 . 1.740(3) ?
N1 C1 . 1.362(3) ?
N1 C8 . 1.394(3) yes
N1 H1 . 0.8600 ?
N2 C8 . 1.345(3) yes
N2 C9 . 1.423(3) ?
N2 H2 . 0.8600 ?
N3 O2 . 1.210(3) ?
N3 O3 . 1.225(3) ?
N3 C11 . 1.472(3) ?
O1 C1 . 1.219(3) ?
C1 C2 . 1.502(3) ?
C2 C7 . 1.384(3) ?
C2 C3 . 1.385(3) ?
C3 C4 . 1.376(4) ?
C4 C5 . 1.369(5) ?
C4 H4 . 0.9300 ?
C5 C6 . 1.368(5) ?
C5 H5 . 0.9300 ?
C6 C7 . 1.387(4) ?
C6 H6 . 0.9300 ?
C9 C10 . 1.381(3) ?
C9 C14 . 1.383(3) ?
C10 C11 . 1.384(3) ?
C10 H10 . 0.9300 ?
C11 C12 . 1.386(3) ?
C12 C13 . 1.373(4) ?
C12 H12 . 0.9300 ?
C13 C14 . 1.382(3) ?
C13 H13 . 0.9300 ?
C14 H14 . 0.9300 ?
N4 C16 . 1.319(3) ?
N4 C18 . 1.448(4) ?
N4 C17 . 1.455(3) ?
O4 C16 . 1.226(3) ?
C16 H16 . 0.9300 ?
C17 H17A . 0.9600 ?
C17 H17B . 0.9600 ?
C17 H17C . 0.9600 ?
C18 H18A . 0.9600 ?
C18 H18B . 0.9600 ?
C18 H18C . 0.9600 ?

loop_
_geom_hbond_atom_site_label_D
_geom_hbond_atom_site_label_H
_geom_hbond_atom_site_label_A
_geom_hbond_site_symmetry_A
_geom_hbond_distance_DH
_geom_hbond_distance_HA
_geom_hbond_distance_DA
_geom_hbond_angle_DHA
N2 H2 O1 2_667 0.86 2.47 3.182(3) 140.7
N2 H2 O1 . 0.86 1.99 2.675(3) 136.3
N1 H1 O4 2_676 0.86 1.96 2.787(3) 161.1

loop_
_geom_torsion_atom_site_label_1
_geom_torsion_atom_site_label_2
_geom_torsion_atom_site_label_3
_geom_torsion_atom_site_label_4
_geom_torsion_site_symmetry_1
_geom_torsion_site_symmetry_2
_geom_torsion_site_symmetry_3
_geom_torsion_site_symmetry_4
_geom_torsion
_geom_torsion_publ_flag
C8 N1 C1 O1 . . . . 4.9(4) ?
C8 N1 C1 C2 . . . . -174.8(2) ?
O1 C1 C2 C7 . . . . -96.1(3) ?
N1 C1 C2 C7 . . . . 83.7(3) ?
O1 C1 C2 C3 . . . . 83.2(3) ?
N1 C1 C2 C3 . . . . -97.1(2) ?
C7 C2 C3 C4 . . . . 0.3(3) ?
C1 C2 C3 C4 . . . . -178.9(2) ?
C7 C2 C3 Cl1 . . . . -177.59(18) ?
C1 C2 C3 Cl1 . . . . 3.2(3) ?
C2 C3 C4 C5 . . . . 1.2(4) ?
Cl1 C3 C4 C5 . . . . 179.1(2) ?
C3 C4 C5 C6 . . . . -1.4(4) ?
C4 C5 C6 C7 . . . . 0.0(4) ?
C3 C2 C7 C6 . . . . -1.7(3) ?
C1 C2 C7 C6 . . . . 177.5(2) ?
C3 C2 C7 Cl2 . . . . 176.95(17) ?
C1 C2 C7 Cl2 . . . . -3.8(3) ?
C5 C6 C7 C2 . . . . 1.6(4) ?
C5 C6 C7 Cl2 . . . . -177.1(2) ?
C9 N2 C8 N1 . . . . 177.71(19) ?
C9 N2 C8 S1 . . . . -2.9(3) ?
C1 N1 C8 N2 . . . . -2.8(3) ?
C1 N1 C8 S1 . . . . 177.82(18) ?
C8 N2 C9 C10 . . . . -50.6(3) ?
C8 N2 C9 C14 . . . . 132.3(2) ?
C14 C9 C10 C11 . . . . -1.3(3) ?
N2 C9 C10 C11 . . . . -178.34(19) ?
C9 C10 C11 C12 . . . . 2.0(3) ?
C9 C10 C11 N3 . . . . -178.0(2) ?
O2 N3 C11 C10 . . . . -8.1(3) ?
O3 N3 C11 C10 . . . . 173.1(2) ?
O2 N3 C11 C12 . . . . 171.9(2) ?
O3 N3 C11 C12 . . . . -6.9(3) ?
C10 C11 C12 C13 . . . . -1.4(4) ?
N3 C11 C12 C13 . . . . 178.7(2) ?
C11 C12 C13 C14 . . . . 0.1(4) ?
C12 C13 C14 C9 . . . . 0.6(4) ?
C10 C9 C14 C13 . . . . 0.1(4) ?
N2 C9 C14 C13 . . . . 177.2(2) ?
C18 N4 C16 O4 . . . . 1.4(4) ?
C17 N4 C16 O4 . . . . 176.9(2) ?
